data_1567953
loop_
_publ_author_name
'Rodstein, Ilja'
'Kelling, Leif'
'L\"offler, Julian'
'Scherpf, Thorsten'
'Sarbajna, Abir'
'Andrada, Diego M.'
'Gessner, Viktoria H.'

_publ_section_title
;
 Formation of exceptional monomeric YPhos--PdCl2 complexes with high
 activities in coupling reactions
;
_journal_name_full 'Chemical Science'
_journal_paper_doi 10.1039/D2SC04523K
_journal_year 2022
_chemical_formula_moiety 'C39 H65 Br P2 Pd,C4 H8 O,C2 H4 O0.5'
_chemical_formula_sum 'C45 H77 Br O1.5 P2 Pd'
_chemical_formula_weight 890.31
_space_group_crystal_system triclinic
_space_group_IT_number 2
_space_group_name_Hall '-P 1'
_space_group_name_H-M_alt 'P -1'
_atom_sites_solution_hydrogens geom
_atom_sites_solution_primary general
_audit_creation_method SHELXL-2018/3
_audit_update_record
;
2022-07-14 deposited with the CCDC.	2022-10-24 downloaded from the CCDC.
;
_cell_angle_alpha 115.760(5)
_cell_angle_beta 106.946(4)
_cell_angle_gamma 97.999(3)
_cell_formula_units_Z 2
_cell_length_a 11.8295(3)
_cell_length_b 15.3397(6)
_cell_length_c 15.9371(6)
_cell_measurement_reflns_used 21858
_cell_measurement_temperature 100(2)
_cell_measurement_theta_max 76.3860
_cell_measurement_theta_min 3.3500
_cell_volume 2369.9(2)
_computing_cell_refinement 'CrysAlisPro 1.171.40.20a (Rigaku OD, 2018)'
_computing_data_collection 'CrysAlisPro 1.171.40.20a (Rigaku OD, 2018)'
_computing_data_reduction 'CrysAlisPro 1.171.40.20a (Rigaku OD, 2018)'
_computing_structure_refinement 'SHELXL-2018/3 (Sheldrick, 2018)'
_computing_structure_solution 'SHELXT 2018/2 (Sheldrick, 2018)'
_diffrn_ambient_temperature 100(2)
_diffrn_detector_area_resol_mean 10.000
_diffrn_measured_fraction_theta_full 0.996
_diffrn_measured_fraction_theta_max 0.943
_diffrn_measurement_device 'four-circle diffractometer'
_diffrn_measurement_device_type 'XtaLAB Synergy, Dualflex, HyPix'
_diffrn_measurement_method '\w scans'
_diffrn_radiation_type CuK\a
_diffrn_radiation_wavelength 1.54184
_diffrn_reflns_av_R_equivalents 0.0396
_diffrn_reflns_av_unetI/netI 0.0261
_diffrn_reflns_Laue_measured_fraction_full 0.996
_diffrn_reflns_Laue_measured_fraction_max 0.943
_diffrn_reflns_limit_h_max 14
_diffrn_reflns_limit_h_min -14
_diffrn_reflns_limit_k_max 19
_diffrn_reflns_limit_k_min -19
_diffrn_reflns_limit_l_max 19
_diffrn_reflns_limit_l_min -20
_diffrn_reflns_number 30834
_diffrn_reflns_point_group_measured_fraction_full 0.996
_diffrn_reflns_point_group_measured_fraction_max 0.943
_diffrn_reflns_theta_full 67.684
_diffrn_reflns_theta_max 78.682
_diffrn_reflns_theta_min 3.352
_diffrn_source 'micro-focus sealed X-ray tube'
_diffrn_source_type 'PhotonJet (Cu) X-ray Source'
_exptl_absorpt_coefficient_mu 5.005
_exptl_absorpt_correction_T_max 0.929
_exptl_absorpt_correction_T_min 0.706
_exptl_absorpt_correction_type gaussian
_exptl_absorpt_process_details
;
CrysAlisPro 1.171.40.20a (Rigaku Oxford Diffraction, 2018)
Numerical absorption correction based on gaussian integration over
a multifaceted crystal model
Empirical absorption correction using spherical harmonics,
implemented in SCALE3 ABSPACK scaling algorithm.
;
_exptl_crystal_colour 'clear light yellow'
_exptl_crystal_density_diffrn 1.248
_exptl_crystal_description block
_exptl_crystal_F_000 940
_exptl_crystal_size_max 0.105
_exptl_crystal_size_mid 0.066
_exptl_crystal_size_min 0.047
_refine_diff_density_max 1.270
_refine_diff_density_min -1.139
_refine_diff_density_rms 0.106
_refine_ls_extinction_method none
_refine_ls_goodness_of_fit_ref 1.047
_refine_ls_hydrogen_treatment constr
_refine_ls_matrix_type full
_refine_ls_number_parameters 480
_refine_ls_number_reflns 9641
_refine_ls_number_restraints 86
_refine_ls_restrained_S_all 1.059
_refine_ls_R_factor_all 0.0437
_refine_ls_R_factor_gt 0.0420
_refine_ls_shift/su_max 0.001
_refine_ls_shift/su_mean 0.000
_refine_ls_structure_factor_coef Fsqd
_refine_ls_weighting_details 'w=1/[\s^2^(Fo^2^)+(0.0689P)^2^+4.8838P] where P=(Fo^2^+2Fc^2^)/3'
_refine_ls_weighting_scheme calc
_refine_ls_wR_factor_gt 0.1175
_refine_ls_wR_factor_ref 0.1191
_reflns_Friedel_coverage 0.000
_reflns_number_gt 9127
_reflns_number_total 9641
_reflns_threshold_expression 'I > 2\s(I)'
_cod_data_source_file d2sc04523k2.cif
_cod_data_source_block compound2
_cod_original_cell_volume 2369.90(18)
_cod_original_formula_sum 'C45 H77 Br O1.50 P2 Pd'
_cod_database_code 1567953
_shelx_shelxl_version_number 2018/3
_shelx_space_group_comment
;
The symmetry employed for this shelxl refinement is uniquely defined
by the following loop, which should always be used as a source of
symmetry information in preference to the above space-group names.
They are only intended as comments.
;

loop_
_space_group_symop_operation_xyz
'x, y, z'
'-x, -y, -z'

loop_
_atom_site_label
_atom_site_type_symbol
_atom_site_fract_x
_atom_site_fract_y
_atom_site_fract_z
_atom_site_U_iso_or_equiv
_atom_site_adp_type
_atom_site_occupancy
_atom_site_site_symmetry_order
_atom_site_calc_flag
_atom_site_refinement_flags_posn
_atom_site_refinement_flags_adp
_atom_site_refinement_flags_occupancy
_atom_site_disorder_assembly
_atom_site_disorder_group
Pd1 Pd 0.58097(2) 0.55209(2) 0.14104(2) 0.01583(8) Uani 1 1 d . . . . .
Br1 Br 0.57199(3) 0.61346(2) 0.01652(2) 0.02146(9) Uani 1 1 d . . . . .
P1 P 0.30500(7) 0.48931(6) 0.23493(5) 0.01657(15) Uani 1 1 d . . . . .
P2 P 0.58625(6) 0.50960(5) 0.26384(5) 0.01497(15) Uani 1 1 d . . . . .
C1 C 0.4498(3) 0.4794(2) 0.2827(2) 0.0187(6) Uani 1 1 d . . . . .
C2 C 0.4624(3) 0.4375(3) 0.3559(3) 0.0257(7) Uani 1 1 d . . . . .
H2A H 0.385442 0.428423 0.367034 0.039 Uiso 1 1 calc R U . . .
H2B H 0.531826 0.485584 0.420797 0.039 Uiso 1 1 calc R U . . .
H2C H 0.478093 0.371855 0.326535 0.039 Uiso 1 1 calc R U . . .
C3 C 0.1781(3) 0.3661(2) 0.1443(2) 0.0196(6) Uani 1 1 d . . . . .
H3 H 0.099009 0.382630 0.124913 0.023 Uiso 1 1 calc R U . . .
C4 C 0.1986(3) 0.3068(3) 0.0469(2) 0.0243(6) Uani 1 1 d . . . . .
H4A H 0.276474 0.289313 0.063550 0.029 Uiso 1 1 calc R U . . .
H4AB H 0.207528 0.350232 0.016498 0.029 Uiso 1 1 calc R U . . .
C5 C 0.0900(3) 0.2090(3) -0.0302(3) 0.0310(7) Uani 1 1 d . . . . .
H5A H 0.012933 0.226619 -0.050098 0.037 Uiso 1 1 calc R U . . .
H5AB H 0.106429 0.172148 -0.091820 0.037 Uiso 1 1 calc R U . . .
C6 C 0.0722(4) 0.1407(3) 0.0135(3) 0.0353(8) Uani 1 1 d . . . . .
H6A H 0.146313 0.117986 0.027826 0.042 Uiso 1 1 calc R U . . .
H6AB H -0.000635 0.079689 -0.036413 0.042 Uiso 1 1 calc R U . . .
C7 C 0.0521(4) 0.1981(3) 0.1118(3) 0.0359(8) Uani 1 1 d . . . . .
H7A H 0.045329 0.153882 0.141582 0.043 Uiso 1 1 calc R U . . .
H7AB H -0.026872 0.214299 0.095840 0.043 Uiso 1 1 calc R U . . .
C8 C 0.1594(3) 0.2973(3) 0.1896(3) 0.0280(7) Uani 1 1 d . . . . .
H8A H 0.236889 0.280759 0.211172 0.034 Uiso 1 1 calc R U . . .
H8AB H 0.141068 0.334085 0.250143 0.034 Uiso 1 1 calc R U . . .
C9 C 0.2504(3) 0.5466(2) 0.3391(2) 0.0194(6) Uani 1 1 d . . . . .
H9 H 0.234140 0.493839 0.358607 0.023 Uiso 1 1 calc R U . . .
C10 C 0.1263(3) 0.5690(2) 0.3087(2) 0.0225(6) Uani 1 1 d . . . . .
H10A H 0.136593 0.621883 0.289419 0.027 Uiso 1 1 calc R U . . .
H10B H 0.062262 0.506511 0.249250 0.027 Uiso 1 1 calc R U . . .
C11 C 0.0836(3) 0.6055(3) 0.3971(2) 0.0253(7) Uani 1 1 d . . . . .
H11A H 0.006012 0.622644 0.377438 0.030 Uiso 1 1 calc R U . . .
H11B H 0.065676 0.550064 0.412016 0.030 Uiso 1 1 calc R U . . .
C12 C 0.1835(3) 0.6994(3) 0.4926(3) 0.0285(7) Uani 1 1 d . . . . .
H12A H 0.195733 0.756859 0.479691 0.034 Uiso 1 1 calc R U . . .
H12B H 0.155281 0.719405 0.549104 0.034 Uiso 1 1 calc R U . . .
C13 C 0.3063(3) 0.6773(3) 0.5225(2) 0.0268(7) Uani 1 1 d . . . . .
H13A H 0.295963 0.624949 0.542508 0.032 Uiso 1 1 calc R U . . .
H13B H 0.370115 0.739996 0.581820 0.032 Uiso 1 1 calc R U . . .
C14 C 0.3505(3) 0.6401(3) 0.4356(2) 0.0231(6) Uani 1 1 d . . . . .
H14A H 0.427066 0.622050 0.456135 0.028 Uiso 1 1 calc R U . . .
H14B H 0.370613 0.695498 0.421099 0.028 Uiso 1 1 calc R U . . .
C15 C 0.2995(3) 0.5603(2) 0.1665(2) 0.0192(6) Uani 1 1 d . . . . .
H15 H 0.351915 0.538148 0.126859 0.023 Uiso 1 1 calc R U . . .
C16 C 0.1701(3) 0.5384(3) 0.0883(2) 0.0247(6) Uani 1 1 d . . . . .
H16A H 0.131427 0.464042 0.042063 0.030 Uiso 1 1 calc R U . . .
H16B H 0.115632 0.564180 0.123769 0.030 Uiso 1 1 calc R U . . .
C17 C 0.1836(3) 0.5906(3) 0.0269(3) 0.0307(7) Uani 1 1 d . . . . .
H17A H 0.235580 0.562859 -0.010451 0.037 Uiso 1 1 calc R U . . .
H17B H 0.100783 0.576578 -0.023182 0.037 Uiso 1 1 calc R U . . .
C18 C 0.2431(3) 0.7048(3) 0.0970(3) 0.0341(8) Uani 1 1 d . . . . .
H18A H 0.188277 0.732985 0.130950 0.041 Uiso 1 1 calc R U . . .
H18B H 0.252716 0.737226 0.056661 0.041 Uiso 1 1 calc R U . . .
C19 C 0.3701(3) 0.7295(3) 0.1770(3) 0.0298(7) Uani 1 1 d . . . . .
H19A H 0.404814 0.803958 0.223759 0.036 Uiso 1 1 calc R U . . .
H19B H 0.427541 0.707245 0.143606 0.036 Uiso 1 1 calc R U . . .
C20 C 0.3590(3) 0.6758(2) 0.2375(2) 0.0228(6) Uani 1 1 d . . . . .
H20A H 0.307743 0.702713 0.275924 0.027 Uiso 1 1 calc R U . . .
H20B H 0.442575 0.689974 0.286741 0.027 Uiso 1 1 calc R U . . .
C21 C 0.7143(3) 0.6082(2) 0.3897(2) 0.0198(6) Uani 1 1 d . . . . .
H21 H 0.781437 0.634006 0.372367 0.024 Uiso 1 1 calc R U . . .
C22 C 0.6743(3) 0.6998(2) 0.4429(2) 0.0213(6) Uani 1 1 d . . . . .
H22A H 0.613224 0.681022 0.468228 0.026 Uiso 1 1 calc R U . . .
H22B H 0.633042 0.720047 0.393736 0.026 Uiso 1 1 calc R U . . .
C23 C 0.7850(3) 0.7903(3) 0.5321(3) 0.0279(7) Uani 1 1 d . . . . .
H23A H 0.844081 0.811910 0.506665 0.034 Uiso 1 1 calc R U . . .
H23B H 0.755364 0.848316 0.565373 0.034 Uiso 1 1 calc R U . . .
C24 C 0.8501(3) 0.7611(3) 0.6083(2) 0.0299(7) Uani 1 1 d . . . . .
H24A H 0.793787 0.747026 0.639278 0.036 Uiso 1 1 calc R U . . .
H24B H 0.924573 0.818553 0.662929 0.036 Uiso 1 1 calc R U . . .
C25 C 0.8890(3) 0.6670(3) 0.5574(2) 0.0263(7) Uani 1 1 d . . . . .
H25A H 0.925901 0.646691 0.607678 0.032 Uiso 1 1 calc R U . . .
H25B H 0.953366 0.684081 0.534136 0.032 Uiso 1 1 calc R U . . .
C26 C 0.7789(3) 0.5773(3) 0.4667(2) 0.0236(6) Uani 1 1 d . . . . .
H26A H 0.718542 0.554854 0.490721 0.028 Uiso 1 1 calc R U . . .
H26B H 0.808726 0.519516 0.433290 0.028 Uiso 1 1 calc R U . . .
C27 C 0.6446(3) 0.3981(2) 0.2378(2) 0.0191(6) Uani 1 1 d . . . . .
H27 H 0.669414 0.394407 0.301495 0.023 Uiso 1 1 calc R U . . .
C28 C 0.7627(3) 0.4134(3) 0.2167(3) 0.0243(6) Uani 1 1 d . . . . .
H28A H 0.741883 0.415012 0.152629 0.029 Uiso 1 1 calc R U . . .
H28B H 0.824305 0.479542 0.272120 0.029 Uiso 1 1 calc R U . . .
C29 C 0.8190(3) 0.3280(3) 0.2086(3) 0.0356(8) Uani 1 1 d . . . . .
H29A H 0.892594 0.337942 0.192207 0.043 Uiso 1 1 calc R U . . .
H29B H 0.846795 0.330432 0.274730 0.043 Uiso 1 1 calc R U . . .
C30 C 0.7253(4) 0.2243(3) 0.1270(3) 0.0338(8) Uani 1 1 d . . . . .
H30A H 0.762161 0.170172 0.126987 0.041 Uiso 1 1 calc R U . . .
H30B H 0.705286 0.218666 0.059724 0.041 Uiso 1 1 calc R U . . .
C31 C 0.6056(3) 0.2092(3) 0.1456(3) 0.0269(7) Uani 1 1 d . . . . .
H31A H 0.544152 0.143496 0.089050 0.032 Uiso 1 1 calc R U . . .
H31B H 0.623975 0.206445 0.208942 0.032 Uiso 1 1 calc R U . . .
C32 C 0.5502(3) 0.2954(2) 0.1539(2) 0.0228(6) Uani 1 1 d . . . . .
H32A H 0.524956 0.294519 0.088487 0.027 Uiso 1 1 calc R U . . .
H32B H 0.475239 0.285152 0.168567 0.027 Uiso 1 1 calc R U . . .
C33 C 0.7258(3) 0.6785(2) 0.2352(2) 0.0216(6) Uani 1 1 d . . . . .
C34 C 0.7169(3) 0.7755(3) 0.2846(2) 0.0255(7) Uani 1 1 d . . . . .
H34 H 0.639375 0.783938 0.286149 0.031 Uiso 1 1 calc R U . . .
C35 C 0.8211(3) 0.8612(3) 0.3323(3) 0.0321(8) Uani 1 1 d . . . . .
H35 H 0.812889 0.926913 0.366311 0.039 Uiso 1 1 calc R U . . .
C36 C 0.9345(3) 0.8528(3) 0.3313(3) 0.0359(8) Uani 1 1 d . . . . .
C37 C 0.9448(3) 0.7556(3) 0.2817(3) 0.0334(8) Uani 1 1 d . . . . .
H37 H 1.022653 0.747997 0.280073 0.040 Uiso 1 1 calc R U . . .
C38 C 0.8418(3) 0.6691(3) 0.2343(3) 0.0264(7) Uani 1 1 d . . . . .
H38 H 0.850491 0.603435 0.201285 0.032 Uiso 1 1 calc R U . . .
C39 C 1.0472(4) 0.9460(4) 0.3804(4) 0.0504(11) Uani 1 1 d . . . . .
H39A H 1.070769 0.949965 0.327825 0.076 Uiso 1 1 calc R U . . .
H39B H 1.116689 0.940439 0.427509 0.076 Uiso 1 1 calc R U . . .
H39C H 1.026764 1.007461 0.417601 0.076 Uiso 1 1 calc R U . . .
O1_1 O 0.6517(6) 1.0102(6) 0.2607(4) 0.130(2) Uani 1 1 d D . . . .
C1_1 C 0.5972(6) 0.9224(7) 0.1561(5) 0.091(2) Uani 1 1 d D . . . .
H1A_1 H 0.595339 0.857889 0.156564 0.109 Uiso 1 1 calc R U . . .
H1B_1 H 0.511434 0.918698 0.119779 0.109 Uiso 1 1 calc R U . . .
C2_1 C 0.6774(5) 0.9407(4) 0.1086(4) 0.0586(13) Uani 1 1 d D . . . .
H2A_1 H 0.647354 0.978829 0.074797 0.070 Uiso 1 1 calc R U . . .
H2B_1 H 0.679944 0.875505 0.057387 0.070 Uiso 1 1 calc R U . . .
C3_1 C 0.8042(5) 1.0021(4) 0.1924(4) 0.0582(12) Uani 1 1 d D . . . .
H3A_1 H 0.848750 0.957982 0.209122 0.070 Uiso 1 1 calc R U . . .
H3B_1 H 0.855201 1.042114 0.174108 0.070 Uiso 1 1 calc R U . . .
C4_1 C 0.7744(8) 1.0676(5) 0.2754(5) 0.098(2) Uani 1 1 d D . . . .
H4A_1 H 0.770379 1.131342 0.274679 0.118 Uiso 1 1 calc R U . . .
H4B_1 H 0.838469 1.085179 0.341131 0.118 Uiso 1 1 calc R U . . .
O1_3 O 0.5464(12) 0.9452(10) 0.4671(13) 0.115(5) Uani 0.5 1 d D . P A -1
C1_3 C 0.5931(14) 1.0593(12) 0.5061(18) 0.095(7) Uani 0.5 1 d D . P A -1
H1A_3 H 0.668610 1.091285 0.569412 0.114 Uiso 0.5 1 calc R U P A -1
H1B_3 H 0.615991 1.069584 0.455288 0.114 Uiso 0.5 1 calc R U P A -1
C2_3 C 0.5003(8) 1.1089(5) 0.5256(7) 0.0397(19) Uani 0.5 1 d D . P A -1
H2A_3 H 0.454426 1.117391 0.468268 0.048 Uiso 0.5 1 calc R U P A -1
H2B_3 H 0.537790 1.176025 0.588624 0.048 Uiso 0.5 1 calc R U P A -1
C3_3 C 0.4210(11) 1.0361(7) 0.5359(9) 0.040(2) Uani 0.5 1 d D . P A -1
H3A_3 H 0.336765 1.043497 0.521593 0.049 Uiso 0.5 1 calc R U P A -1
H3B_3 H 0.455746 1.047774 0.605759 0.049 Uiso 0.5 1 calc R U P A -1
C4_3 C 0.4151(12) 0.9319(7) 0.4616(10) 0.055(3) Uani 0.5 1 d D . P A -1
H4A_3 H 0.355560 0.909628 0.392444 0.065 Uiso 0.5 1 calc R U P A -1
H4B_3 H 0.390622 0.881719 0.481438 0.065 Uiso 0.5 1 calc R U P A -1

loop_
_atom_site_aniso_label
_atom_site_aniso_U_11
_atom_site_aniso_U_22
_atom_site_aniso_U_33
_atom_site_aniso_U_23
_atom_site_aniso_U_13
_atom_site_aniso_U_12
Pd1 0.01218(12) 0.02312(12) 0.01385(12) 0.01135(9) 0.00504(8) 0.00316(8)
Br1 0.02094(16) 0.02763(17) 0.01655(15) 0.01362(13) 0.00673(12) 0.00232(12)
P1 0.0125(3) 0.0215(3) 0.0169(3) 0.0101(3) 0.0073(3) 0.0040(3)
P2 0.0119(3) 0.0206(3) 0.0135(3) 0.0097(3) 0.0053(3) 0.0037(3)
C1 0.0144(13) 0.0280(15) 0.0194(13) 0.0147(12) 0.0092(11) 0.0071(11)
C2 0.0198(15) 0.0423(19) 0.0305(17) 0.0272(15) 0.0144(13) 0.0122(13)
C3 0.0129(13) 0.0240(14) 0.0194(14) 0.0089(12) 0.0072(11) 0.0038(11)
C4 0.0234(15) 0.0278(16) 0.0219(15) 0.0107(13) 0.0126(12) 0.0070(13)
C5 0.0268(17) 0.0308(17) 0.0238(16) 0.0050(14) 0.0104(14) 0.0056(14)
C6 0.040(2) 0.0222(16) 0.0361(19) 0.0072(14) 0.0198(16) 0.0043(14)
C7 0.040(2) 0.0251(17) 0.0368(19) 0.0093(15) 0.0226(17) -0.0010(15)
C8 0.0310(17) 0.0249(16) 0.0276(16) 0.0117(13) 0.0155(14) 0.0037(13)
C9 0.0162(14) 0.0238(14) 0.0193(14) 0.0103(12) 0.0095(11) 0.0052(11)
C10 0.0160(14) 0.0281(15) 0.0229(15) 0.0109(13) 0.0099(12) 0.0070(12)
C11 0.0182(15) 0.0288(16) 0.0248(15) 0.0088(13) 0.0112(12) 0.0056(12)
C12 0.0215(16) 0.0277(16) 0.0280(16) 0.0052(14) 0.0141(13) 0.0052(13)
C13 0.0211(15) 0.0299(16) 0.0206(15) 0.0071(13) 0.0082(12) 0.0027(13)
C14 0.0143(14) 0.0291(16) 0.0213(14) 0.0093(13) 0.0081(12) 0.0032(12)
C15 0.0154(13) 0.0266(15) 0.0196(14) 0.0144(12) 0.0079(11) 0.0064(11)
C16 0.0174(15) 0.0326(17) 0.0240(15) 0.0165(13) 0.0054(12) 0.0057(12)
C17 0.0212(16) 0.045(2) 0.0299(17) 0.0263(16) 0.0051(13) 0.0072(14)
C18 0.0275(18) 0.043(2) 0.043(2) 0.0334(18) 0.0104(16) 0.0086(15)
C19 0.0281(17) 0.0328(17) 0.0365(18) 0.0247(15) 0.0132(15) 0.0058(14)
C20 0.0179(14) 0.0279(16) 0.0237(15) 0.0147(13) 0.0075(12) 0.0059(12)
C21 0.0139(13) 0.0268(15) 0.0179(13) 0.0107(12) 0.0075(11) 0.0030(11)
C22 0.0187(14) 0.0225(14) 0.0191(14) 0.0090(12) 0.0067(12) 0.0027(12)
C23 0.0245(16) 0.0253(16) 0.0240(15) 0.0088(13) 0.0063(13) -0.0015(13)
C24 0.0217(16) 0.0355(18) 0.0185(14) 0.0069(13) 0.0051(12) -0.0014(13)
C25 0.0147(14) 0.0420(19) 0.0200(14) 0.0160(14) 0.0046(12) 0.0057(13)
C26 0.0203(15) 0.0307(16) 0.0174(14) 0.0126(13) 0.0045(12) 0.0056(13)
C27 0.0154(13) 0.0254(15) 0.0169(13) 0.0112(12) 0.0069(11) 0.0045(11)
C28 0.0193(15) 0.0264(15) 0.0316(16) 0.0149(13) 0.0152(13) 0.0071(12)
C29 0.0223(17) 0.0373(19) 0.056(2) 0.0250(18) 0.0213(17) 0.0140(15)
C30 0.037(2) 0.0289(17) 0.047(2) 0.0207(16) 0.0265(17) 0.0162(15)
C31 0.0262(16) 0.0266(16) 0.0317(17) 0.0180(14) 0.0111(14) 0.0079(13)
C32 0.0193(14) 0.0242(15) 0.0225(14) 0.0122(13) 0.0052(12) 0.0056(12)
C33 0.0179(14) 0.0292(15) 0.0176(13) 0.0163(12) 0.0036(11) -0.0014(12)
C34 0.0216(15) 0.0302(16) 0.0251(15) 0.0173(14) 0.0062(13) 0.0042(13)
C35 0.0325(19) 0.0297(17) 0.0321(18) 0.0192(15) 0.0075(15) 0.0030(14)
C36 0.0256(18) 0.0368(19) 0.0375(19) 0.0236(17) 0.0021(15) -0.0072(15)
C37 0.0171(15) 0.045(2) 0.042(2) 0.0289(18) 0.0086(14) 0.0024(14)
C38 0.0196(15) 0.0343(17) 0.0305(16) 0.0214(14) 0.0095(13) 0.0058(13)
C39 0.031(2) 0.045(2) 0.062(3) 0.029(2) 0.008(2) -0.0108(18)
O1_1 0.137(4) 0.238(7) 0.083(3) 0.087(3) 0.081(3) 0.146(4)
C1_1 0.052(3) 0.174(6) 0.092(3) 0.090(3) 0.042(3) 0.052(4)
C2_1 0.047(2) 0.063(3) 0.047(2) 0.015(2) 0.0202(18) 0.006(2)
C3_1 0.057(3) 0.040(2) 0.056(2) 0.019(2) 0.0095(19) 0.0023(19)
C4_1 0.142(4) 0.088(4) 0.051(3) 0.026(3) 0.013(3) 0.083(4)
O1_3 0.082(7) 0.087(7) 0.139(12) 0.023(8) 0.046(7) 0.033(6)
C1_3 0.049(6) 0.088(7) 0.127(18) 0.033(8) 0.035(8) 0.035(5)
C2_3 0.033(4) 0.015(3) 0.069(5) 0.022(3) 0.018(4) 0.000(3)
C3_3 0.055(5) 0.016(3) 0.041(4) 0.008(3) 0.024(4) -0.004(3)
C4_3 0.064(6) 0.023(3) 0.040(5) -0.002(3) 0.006(4) 0.006(4)

loop_
_atom_type_symbol
_atom_type_description
_atom_type_scat_dispersion_real
_atom_type_scat_dispersion_imag
_atom_type_scat_source
C C 0.0181 0.0091 'International Tables Vol C Tables 4.2.6.8 and 6.1.1.4'
H H 0.0000 0.0000 'International Tables Vol C Tables 4.2.6.8 and 6.1.1.4'
O O 0.0492 0.0322 'International Tables Vol C Tables 4.2.6.8 and 6.1.1.4'
P P 0.2955 0.4335 'International Tables Vol C Tables 4.2.6.8 and 6.1.1.4'
Br Br -0.6763 1.2805 'International Tables Vol C Tables 4.2.6.8 and 6.1.1.4'
Pd Pd 0.1215 3.9337 'International Tables Vol C Tables 4.2.6.8 and 6.1.1.4'

loop_
_geom_angle_atom_site_label_1
_geom_angle_atom_site_label_2
_geom_angle_atom_site_label_3
_geom_angle
_geom_angle_site_symmetry_1
_geom_angle_site_symmetry_3
_geom_angle_publ_flag
C33 Pd1 P2 93.86(8) . . ?
C33 Pd1 Br1 83.56(8) . . ?
P2 Pd1 Br1 174.78(2) . . ?
C33 Pd1 Br1 162.50(9) . 2_665 ?
P2 Pd1 Br1 99.63(2) . 2_665 ?
Br1 Pd1 Br1 83.809(12) . 2_665 ?
Pd1 Br1 Pd1 96.193(13) . 2_665 ?
C1 P1 C15 113.14(14) . . ?
C1 P1 C9 109.47(14) . . ?
C15 P1 C9 111.36(14) . . ?
C1 P1 C3 115.53(15) . . ?
C15 P1 C3 105.05(14) . . ?
C9 P1 C3 101.71(13) . . ?
C1 P2 C27 105.97(14) . . ?
C1 P2 C21 109.07(14) . . ?
C27 P2 C21 100.10(14) . . ?
C1 P2 Pd1 120.20(10) . . ?
C27 P2 Pd1 108.75(10) . . ?
C21 P2 Pd1 110.76(10) . . ?
C2 C1 P1 113.9(2) . . ?
C2 C1 P2 114.5(2) . . ?
P1 C1 P2 131.54(18) . . ?
C4 C3 C8 109.4(3) . . ?
C4 C3 P1 111.5(2) . . ?
C8 C3 P1 113.8(2) . . ?
C3 C4 C5 111.4(3) . . ?
C6 C5 C4 111.1(3) . . ?
C5 C6 C7 110.2(3) . . ?
C6 C7 C8 111.6(3) . . ?
C7 C8 C3 111.1(3) . . ?
C14 C9 C10 111.1(3) . . ?
C14 C9 P1 113.2(2) . . ?
C10 C9 P1 115.0(2) . . ?
C11 C10 C9 110.5(3) . . ?
C12 C11 C10 111.1(3) . . ?
C13 C12 C11 110.9(3) . . ?
C12 C13 C14 111.7(3) . . ?
C13 C14 C9 111.3(3) . . ?
C20 C15 C16 109.4(3) . . ?
C20 C15 P1 113.1(2) . . ?
C16 C15 P1 115.9(2) . . ?
C17 C16 C15 109.6(3) . . ?
C18 C17 C16 110.3(3) . . ?
C17 C18 C19 111.2(3) . . ?
C18 C19 C20 110.6(3) . . ?
C19 C20 C15 110.9(3) . . ?
C22 C21 C26 109.0(2) . . ?
C22 C21 P2 111.1(2) . . ?
C26 C21 P2 120.1(2) . . ?
C21 C22 C23 111.8(3) . . ?
C24 C23 C22 110.3(3) . . ?
C23 C24 C25 110.9(3) . . ?
C24 C25 C26 112.0(3) . . ?
C25 C26 C21 110.6(3) . . ?
C32 C27 C28 109.8(3) . . ?
C32 C27 P2 115.5(2) . . ?
C28 C27 P2 111.3(2) . . ?
C29 C28 C27 110.9(3) . . ?
C30 C29 C28 111.2(3) . . ?
C29 C30 C31 111.0(3) . . ?
C32 C31 C30 111.3(3) . . ?
C27 C32 C31 110.6(3) . . ?
C34 C33 C38 118.0(3) . . ?
C34 C33 Pd1 124.8(2) . . ?
C38 C33 Pd1 115.9(3) . . ?
C33 C34 C35 120.7(3) . . ?
C36 C35 C34 121.7(4) . . ?
C35 C36 C37 118.3(3) . . ?
C35 C36 C39 121.9(4) . . ?
C37 C36 C39 119.8(4) . . ?
C36 C37 C38 120.7(3) . . ?
C37 C38 C33 120.6(3) . . ?
C1_1 O1_1 C4_1 106.8(4) . . ?
C2_1 C1_1 O1_1 105.0(6) . . ?
C1_1 C2_1 C3_1 106.2(5) . . ?
C4_1 C3_1 C2_1 102.0(5) . . ?
C3_1 C4_1 O1_1 106.8(5) . . ?
C4_3 O1_3 C1_3 101.4(9) . . ?
C2_3 C1_3 O1_3 112.1(10) . . ?
C1_3 C2_3 C3_3 100.8(10) . . ?
C2_3 C3_3 C4_3 107.6(9) . . ?
C3_3 C4_3 O1_3 103.1(8) . . ?

loop_
_geom_bond_atom_site_label_1
_geom_bond_atom_site_label_2
_geom_bond_distance
_geom_bond_site_symmetry_2
_geom_bond_publ_flag
Pd1 C33 1.999(3) . ?
Pd1 P2 2.3038(7) . ?
Pd1 Br1 2.5229(4) . ?
Pd1 Br1 2.5609(4) 2_665 ?
P1 C1 1.717(3) . ?
P1 C15 1.841(3) . ?
P1 C9 1.860(3) . ?
P1 C3 1.867(3) . ?
P2 C1 1.763(3) . ?
P2 C27 1.858(3) . ?
P2 C21 1.887(3) . ?
C1 C2 1.541(4) . ?
C3 C4 1.534(4) . ?
C3 C8 1.541(5) . ?
C4 C5 1.534(5) . ?
C5 C6 1.511(6) . ?
C6 C7 1.537(5) . ?
C7 C8 1.538(5) . ?
C9 C14 1.540(4) . ?
C9 C10 1.542(4) . ?
C10 C11 1.537(4) . ?
C11 C12 1.535(4) . ?
C12 C13 1.525(5) . ?
C13 C14 1.528(4) . ?
C15 C20 1.536(4) . ?
C15 C16 1.546(4) . ?
C16 C17 1.537(5) . ?
C17 C18 1.519(5) . ?
C18 C19 1.526(5) . ?
C19 C20 1.536(4) . ?
C21 C22 1.517(4) . ?
C21 C26 1.540(4) . ?
C22 C23 1.535(4) . ?
C23 C24 1.514(5) . ?
C24 C25 1.529(5) . ?
C25 C26 1.535(4) . ?
C27 C32 1.525(4) . ?
C27 C28 1.541(4) . ?
C28 C29 1.524(5) . ?
C29 C30 1.523(5) . ?
C30 C31 1.536(5) . ?
C31 C32 1.529(4) . ?
C33 C34 1.384(5) . ?
C33 C38 1.404(5) . ?
C34 C35 1.399(5) . ?
C35 C36 1.369(6) . ?
C36 C37 1.395(6) . ?
C36 C39 1.524(5) . ?
C37 C38 1.399(5) . ?
O1_1 C1_1 1.480(9) . ?
O1_1 C4_1 1.484(10) . ?
C1_1 C2_1 1.442(7) . ?
C2_1 C3_1 1.505(7) . ?
C3_1 C4_1 1.449(8) . ?
O1_3 C4_3 1.510(13) . ?
O1_3 C1_3 1.530(14) . ?
C1_3 C2_3 1.450(12) . ?
C2_3 C3_3 1.453(9) . ?
C3_3 C4_3 1.495(10) . ?
